data_4308276
loop_
_publ_author_name
'Christian Ruspic'
'Jan Spielmann'
'Sjoerd Harder'

_publ_contact_author 'Sjoerd Harder'
_publ_contact_author_email sjoerd.harder@uni-essen.de
_publ_section_title
;
Syntheses and Structures of Ytterbium(II) Hydride and Hydroxide
Complexes: Similarities and Differences with Their Calcium Analogues
;
_journal_name_full 'Inorganic Chemistry'
_journal_page_first 5320
_journal_page_last 5326
_journal_paper_doi 10.1021/ic700403d
_journal_volume 46
_journal_year 2007
_chemical_formula_sum 'C36.5 H54 N2 O2 Yb'
_chemical_formula_weight 725.86
_chemical_name_common 'DIPP-nacnac-Yb(OH)THF-dimer (toluene)0.5'
_chemical_name_systematic
;
 ?
;
_space_group_IT_number 2
_symmetry_cell_setting triclinic
_symmetry_space_group_name_Hall '-P 1'
_symmetry_space_group_name_H-M 'P -1'
_atom_sites_solution_hydrogens geom
_atom_sites_solution_primary direct
_atom_sites_solution_secondary difmap
_audit_creation_method SHELXL-97
_cell_angle_alpha 97.950(7)
_cell_angle_beta 114.063(7)
_cell_angle_gamma 111.239(7)
_cell_formula_units_Z 2
_cell_length_a 12.6955(15)
_cell_length_b 12.7651(15)
_cell_length_c 13.3877(14)
_cell_measurement_temperature 183(2)
_cell_volume 1739.1(4)
_computing_structure_refinement 'SHELXL-97 (Sheldrick, 1997)'
_diffrn_ambient_temperature 183(2)
_diffrn_measured_fraction_theta_full 0.966
_diffrn_measured_fraction_theta_max 0.966
_diffrn_radiation_monochromator graphite
_diffrn_radiation_source 'fine-focus sealed tube'
_diffrn_radiation_type MoK\a
_diffrn_radiation_wavelength 0.71073
_diffrn_reflns_av_R_equivalents 0.056
_diffrn_reflns_av_sigmaI/netI 0.0405
_diffrn_reflns_limit_h_max 14
_diffrn_reflns_limit_h_min -15
_diffrn_reflns_limit_k_max 15
_diffrn_reflns_limit_k_min -15
_diffrn_reflns_limit_l_max 16
_diffrn_reflns_limit_l_min 0
_diffrn_reflns_number 8802
_diffrn_reflns_theta_full 26.54
_diffrn_reflns_theta_max 26.54
_diffrn_reflns_theta_min 1.89
_exptl_absorpt_coefficient_mu 2.721
_exptl_crystal_density_diffrn 1.386
_exptl_crystal_density_method 'not measured'
_exptl_crystal_F_000 746
_refine_diff_density_max 1.740
_refine_diff_density_min -1.737
_refine_diff_density_rms 0.173
_refine_ls_extinction_method none
_refine_ls_goodness_of_fit_ref 1.106
_refine_ls_hydrogen_treatment mixed
_refine_ls_matrix_type full
_refine_ls_number_parameters 372
_refine_ls_number_reflns 8802
_refine_ls_number_restraints 15
_refine_ls_restrained_S_all 1.115
_refine_ls_R_factor_all 0.0525
_refine_ls_R_factor_gt 0.0475
_refine_ls_shift/su_max 0.000
_refine_ls_shift/su_mean 0.000
_refine_ls_structure_factor_coef Fsqd
_refine_ls_weighting_details 'calc w=1/[\s^2^(Fo^2^)+(0.1073P)^2^+0.0000P] where P=(Fo^2^+2Fc^2^)/3'
_refine_ls_weighting_scheme calc
_refine_ls_wR_factor_gt 0.1354
_refine_ls_wR_factor_ref 0.1455
_reflns_number_gt 8116
_reflns_number_total 8802
_reflns_threshold_expression >2sigma(I)
_cod_data_source_file ic700403d-file003.cif
_cod_data_source_block hasj56
_cod_original_cell_volume 1739.1(3)
_cod_original_formula_sum 'C36.50 H54 N2 O2 Yb'
_cod_database_code 4308276

loop_
_symmetry_equiv_pos_as_xyz
'x, y, z'
'-x, -y, -z'

loop_
_atom_site_label
_atom_site_type_symbol
_atom_site_fract_x
_atom_site_fract_y
_atom_site_fract_z
_atom_site_U_iso_or_equiv
_atom_site_adp_type
_atom_site_occupancy
_atom_site_symmetry_multiplicity
_atom_site_calc_flag
_atom_site_refinement_flags
_atom_site_disorder_assembly
_atom_site_disorder_group
Yb1 Yb 0.01010(2) 0.00108(2) -0.12936(2) 0.02368(11) Uani 1 1 d . . .
O1 O 0.1301(5) 0.0834(5) 0.0664(4) 0.0493(15) Uani 1 1 d . . .
H0 H 0.2146 0.1377 0.1096 0.050 Uiso 1 1 d R . .
O2 O 0.0571(5) -0.1430(4) -0.2134(4) 0.0355(11) Uani 1 1 d . . .
N1 N 0.1369(5) 0.1767(5) -0.1606(5) 0.0267(11) Uani 1 1 d . . .
N2 N -0.1522(5) 0.0003(5) -0.3079(4) 0.0267(11) Uani 1 1 d . . .
C1 C 0.2214(8) 0.2690(7) -0.2791(7) 0.0438(19) Uani 1 1 d . . .
H1A H 0.2983 0.3131 -0.2043 0.066 Uiso 1 1 calc R . .
H1B H 0.1939 0.3232 -0.3115 0.066 Uiso 1 1 calc R . .
H1C H 0.2401 0.2272 -0.3296 0.066 Uiso 1 1 calc R . .
C2 C 0.1140(6) 0.1802(6) -0.2664(6) 0.0299(14) Uani 1 1 d . . .
C3 C -0.0029(7) 0.1105(6) -0.3685(5) 0.0318(13) Uani 1 1 d . . .
H3 H 0.0018 0.1154 -0.4354 0.038 Uiso 1 1 calc R . .
C4 C -0.1294(6) 0.0327(6) -0.3900(6) 0.0312(14) Uani 1 1 d . . .
C5 C -0.2398(8) -0.0056(8) -0.5108(6) 0.047(2) Uani 1 1 d . . .
H5A H -0.3199 -0.0575 -0.5158 0.071 Uiso 1 1 calc R . .
H5B H -0.2253 -0.0473 -0.5652 0.071 Uiso 1 1 calc R . .
H5C H -0.2447 0.0634 -0.5285 0.071 Uiso 1 1 calc R . .
C6 C -0.2852(6) -0.0631(6) -0.3329(5) 0.0301(14) Uani 1 1 d . . .
C7 C -0.3450(7) 0.0026(6) -0.3118(6) 0.0330(14) Uani 1 1 d . . .
C8 C -0.4651(7) -0.0553(7) -0.3183(6) 0.0401(17) Uani 1 1 d . . .
H8 H -0.5034 -0.0106 -0.3018 0.048 Uiso 1 1 calc R . .
C9 C -0.5282(7) -0.1774(8) -0.3486(7) 0.047(2) Uani 1 1 d . . .
H9 H -0.6085 -0.2152 -0.3527 0.056 Uiso 1 1 calc R . .
C10 C -0.4710(7) -0.2422(7) -0.3725(7) 0.0456(18) Uani 1 1 d . . .
H10 H -0.5127 -0.3246 -0.3917 0.055 Uiso 1 1 calc R . .
C11 C -0.3509(7) -0.1875(7) -0.3689(6) 0.0360(16) Uani 1 1 d . . .
C12 C -0.2942(7) -0.2624(6) -0.4011(7) 0.0399(16) Uani 1 1 d . . .
H12 H -0.2105 -0.2084 -0.3919 0.048 Uiso 1 1 calc R . .
C13 C -0.2693(9) -0.3390(8) -0.3241(8) 0.057(2) Uani 1 1 d . . .
H13A H -0.2333 -0.3847 -0.3488 0.086 Uiso 1 1 calc R . .
H13B H -0.3498 -0.3921 -0.3305 0.086 Uiso 1 1 calc R . .
H13C H -0.2091 -0.2881 -0.2447 0.086 Uiso 1 1 calc R . .
C14 C -0.3813(10) -0.3453(8) -0.5279(8) 0.058(2) Uani 1 1 d . . .
H14A H -0.3420 -0.3916 -0.5452 0.086 Uiso 1 1 calc R . .
H14B H -0.3912 -0.2985 -0.5781 0.086 Uiso 1 1 calc R . .
H14C H -0.4651 -0.3978 -0.5399 0.086 Uiso 1 1 calc R . .
C15 C -0.2785(8) 0.1390(7) -0.2722(7) 0.0438(18) Uani 1 1 d . . .
H15 H -0.2080 0.1646 -0.2907 0.053 Uiso 1 1 calc R . .
C16 C -0.3727(12) 0.1888(11) -0.3360(10) 0.076(3) Uani 1 1 d . . .
H16A H -0.4103 0.1547 -0.4184 0.114 Uiso 1 1 calc R . .
H16B H -0.3253 0.2740 -0.3125 0.114 Uiso 1 1 calc R . .
H16C H -0.4406 0.1682 -0.3163 0.114 Uiso 1 1 calc R . .
C17 C -0.2192(12) 0.1917(9) -0.1439(9) 0.072(3) Uani 1 1 d . . .
H17A H -0.1783 0.2772 -0.1212 0.107 Uiso 1 1 calc R . .
H17B H -0.1554 0.1666 -0.1050 0.107 Uiso 1 1 calc R . .
H17C H -0.2859 0.1653 -0.1229 0.107 Uiso 1 1 calc R . .
C18 C 0.2560(6) 0.2647(6) -0.0618(6) 0.0292(14) Uani 1 1 d . . .
C19 C 0.2635(7) 0.3704(6) -0.0057(7) 0.0374(16) Uani 1 1 d . . .
C20 C 0.3778(9) 0.4520(7) 0.0961(8) 0.052(2) Uani 1 1 d . . .
H20 H 0.3825 0.5220 0.1333 0.062 Uiso 1 1 calc R . .
C21 C 0.4831(8) 0.4310(8) 0.1424(8) 0.054(2) Uani 1 1 d . . .
H21 H 0.5583 0.4861 0.2106 0.065 Uiso 1 1 calc R . .
C22 C 0.4770(7) 0.3290(8) 0.0878(7) 0.0468(19) Uani 1 1 d . . .
H22 H 0.5489 0.3153 0.1191 0.056 Uiso 1 1 calc R . .
C23 C 0.3642(7) 0.2440(7) -0.0150(6) 0.0357(15) Uani 1 1 d . . .
C24 C 0.3646(7) 0.1336(7) -0.0681(7) 0.0393(16) Uani 1 1 d . . .
H24 H 0.2793 0.0844 -0.1379 0.047 Uiso 1 1 calc R . .
C25 C 0.4682(9) 0.1604(9) -0.1062(8) 0.052(2) Uani 1 1 d . . .
H25A H 0.4647 0.0869 -0.1400 0.077 Uiso 1 1 calc R . .
H25B H 0.5529 0.2108 -0.0399 0.077 Uiso 1 1 calc R . .
H25C H 0.4514 0.2000 -0.1625 0.077 Uiso 1 1 calc R . .
C26 C 0.3831(9) 0.0599(8) 0.0124(8) 0.050(2) Uani 1 1 d . . .
H26A H 0.3826 -0.0101 -0.0252 0.075 Uiso 1 1 calc R . .
H26B H 0.3136 0.0367 0.0300 0.075 Uiso 1 1 calc R . .
H26C H 0.4648 0.1068 0.0830 0.075 Uiso 1 1 calc R . .
C27 C 0.1477(9) 0.3957(7) -0.0487(8) 0.050(2) Uani 1 1 d . . .
H27 H 0.0729 0.3266 -0.1153 0.060 Uiso 1 1 calc R . .
C28 C 0.1743(12) 0.5081(10) -0.0868(10) 0.069(3) Uani 1 1 d . . .
H28A H 0.0988 0.5208 -0.1133 0.104 Uiso 1 1 calc R . .
H28B H 0.1934 0.4964 -0.1486 0.104 Uiso 1 1 calc R . .
H28C H 0.2471 0.5766 -0.0220 0.104 Uiso 1 1 calc R . .
C29 C 0.1141(12) 0.4155(12) 0.0471(11) 0.080(4) Uani 1 1 d . . .
H29A H 0.0408 0.4315 0.0194 0.120 Uiso 1 1 calc R . .
H29B H 0.1874 0.4822 0.1134 0.120 Uiso 1 1 calc R . .
H29C H 0.0929 0.3453 0.0689 0.120 Uiso 1 1 calc R . .
C30 C 0.0924(9) -0.2326(8) -0.1743(7) 0.0481(19) Uani 1 1 d . . .
H30A H 0.0147 -0.3069 -0.2011 0.063 Uiso 1 1 calc R . .
H30B H 0.1412 -0.2055 -0.0901 0.063 Uiso 1 1 calc R . .
C31 C 0.1747(10) -0.2508(8) -0.2244(8) 0.055(2) Uani 1 1 d . . .
H31A H 0.2622 -0.2266 -0.1630 0.071 Uiso 1 1 calc R . .
H31B H 0.1364 -0.3339 -0.2703 0.071 Uiso 1 1 calc R . .
C32 C 0.1763(8) -0.1729(7) -0.2997(7) 0.0424(17) Uani 1 1 d . . .
H32A H 0.1664 -0.2135 -0.3722 0.055 Uiso 1 1 calc R . .
H32B H 0.2567 -0.0985 -0.2598 0.055 Uiso 1 1 calc R . .
C33 C 0.0609(8) -0.1507(7) -0.3211(6) 0.0386(16) Uani 1 1 d . . .
H33A H 0.0729 -0.0769 -0.3376 0.050 Uiso 1 1 calc R . .
H33B H -0.0188 -0.2158 -0.3856 0.050 Uiso 1 1 calc R . .
C34 C 0.0570(17) -0.4585(19) -0.5388(18) 0.073(6) Uiso 0.50 1 d PD . .
C35 C -0.0601(15) -0.4493(16) -0.5641(15) 0.052(4) Uiso 0.50 1 d PD . .
H35 H -0.0829 -0.4033 -0.6114 0.062 Uiso 0.50 1 d PR . .
C36 C -0.1406(18) -0.504(2) -0.5178(19) 0.078(6) Uiso 0.50 1 d PD . .
H36 H -0.2178 -0.4970 -0.5357 0.094 Uiso 0.50 1 d PR . .
C37 C -0.110(2) -0.574(3) -0.447(3) 0.112(10) Uiso 0.50 1 d PD . .
H37 H -0.1646 -0.6127 -0.4174 0.134 Uiso 0.50 1 d PR . .
C38 C 0.0041(19) -0.5857(18) -0.4227(18) 0.074(5) Uiso 0.50 1 d PD . .
H38 H 0.0269 -0.6317 -0.3754 0.089 Uiso 0.50 1 d PR . .
C39 C 0.0876(16) -0.5267(17) -0.4647(16) 0.059(5) Uiso 0.50 1 d PD . .
H39 H 0.1648 -0.5337 -0.4469 0.071 Uiso 0.50 1 d PR . .
C40 C 0.146(3) -0.395(4) -0.585(4) 0.157(16) Uiso 0.50 1 d PD . .
H40A H 0.1438 -0.3198 -0.5898 0.236 Uiso 0.50 1 d PR . .
H40B H 0.1144 -0.4484 -0.6630 0.236 Uiso 0.50 1 d PR . .
H40C H 0.2352 -0.3790 -0.5331 0.236 Uiso 0.50 1 d PR . .

loop_
_atom_site_aniso_label
_atom_site_aniso_U_11
_atom_site_aniso_U_22
_atom_site_aniso_U_33
_atom_site_aniso_U_23
_atom_site_aniso_U_13
_atom_site_aniso_U_12
Yb1 0.02464(15) 0.02740(17) 0.02246(15) 0.01154(11) 0.01391(12) 0.01172(13)
O1 0.028(3) 0.075(4) 0.026(2) 0.014(3) 0.015(2) 0.005(3)
O2 0.045(3) 0.023(2) 0.031(2) 0.0034(19) 0.023(2) 0.006(2)
N1 0.023(3) 0.025(3) 0.029(3) 0.011(2) 0.014(2) 0.007(2)
N2 0.022(3) 0.032(3) 0.024(2) 0.008(2) 0.012(2) 0.010(2)
C1 0.040(4) 0.039(4) 0.046(4) 0.019(3) 0.028(4) 0.004(3)
C2 0.024(3) 0.038(4) 0.040(3) 0.023(3) 0.022(3) 0.016(3)
C3 0.032(3) 0.039(4) 0.031(3) 0.018(3) 0.020(3) 0.015(3)
C4 0.028(3) 0.035(4) 0.027(3) 0.015(3) 0.012(3) 0.012(3)
C5 0.039(4) 0.063(5) 0.030(4) 0.023(4) 0.014(3) 0.015(4)
C6 0.020(3) 0.042(4) 0.023(3) 0.016(3) 0.010(2) 0.009(3)
C7 0.037(4) 0.039(4) 0.025(3) 0.010(3) 0.016(3) 0.018(3)
C8 0.030(4) 0.057(5) 0.034(4) 0.012(3) 0.016(3) 0.022(4)
C9 0.027(4) 0.064(5) 0.041(4) 0.016(4) 0.018(3) 0.011(4)
C10 0.030(4) 0.044(4) 0.053(5) 0.017(4) 0.020(4) 0.009(3)
C11 0.025(3) 0.045(4) 0.037(4) 0.018(3) 0.016(3) 0.013(3)
C12 0.029(4) 0.030(4) 0.053(4) 0.008(3) 0.020(3) 0.009(3)
C13 0.056(5) 0.046(5) 0.051(5) 0.012(4) 0.012(4) 0.023(4)
C14 0.063(6) 0.050(5) 0.051(5) 0.010(4) 0.030(5) 0.018(5)
C15 0.042(4) 0.050(5) 0.051(4) 0.014(4) 0.029(4) 0.025(4)
C16 0.089(8) 0.092(8) 0.075(7) 0.046(6) 0.040(7) 0.064(7)
C17 0.085(8) 0.060(6) 0.050(5) 0.004(5) 0.022(5) 0.032(6)
C18 0.023(3) 0.026(3) 0.034(3) 0.012(3) 0.015(3) 0.005(3)
C19 0.037(4) 0.026(3) 0.054(4) 0.014(3) 0.029(4) 0.011(3)
C20 0.049(5) 0.028(4) 0.067(6) 0.002(4) 0.034(4) 0.006(4)
C21 0.036(4) 0.048(5) 0.047(5) -0.003(4) 0.016(4) 0.000(4)
C22 0.025(4) 0.058(5) 0.043(4) 0.009(4) 0.012(3) 0.014(4)
C23 0.027(3) 0.042(4) 0.039(4) 0.014(3) 0.019(3) 0.014(3)
C24 0.026(3) 0.042(4) 0.043(4) 0.010(3) 0.012(3) 0.016(3)
C25 0.051(5) 0.071(6) 0.057(5) 0.029(4) 0.036(4) 0.038(5)
C26 0.048(5) 0.055(5) 0.063(5) 0.024(4) 0.031(4) 0.033(4)
C27 0.051(5) 0.035(4) 0.067(5) 0.014(4) 0.028(4) 0.024(4)
C28 0.088(8) 0.071(7) 0.086(7) 0.047(6) 0.054(7) 0.053(6)
C29 0.082(8) 0.119(10) 0.107(9) 0.078(8) 0.069(8) 0.073(8)
C30 0.053(5) 0.054(5) 0.053(5) 0.035(4) 0.027(4) 0.032(4)
C31 0.066(6) 0.053(5) 0.057(5) 0.020(4) 0.027(5) 0.042(5)
C32 0.041(4) 0.043(4) 0.043(4) 0.004(3) 0.025(4) 0.020(4)
C33 0.044(4) 0.048(4) 0.036(4) 0.019(3) 0.026(3) 0.025(4)

loop_
_atom_type_symbol
_atom_type_description
_atom_type_scat_dispersion_real
_atom_type_scat_dispersion_imag
_atom_type_scat_source
C C 0.0033 0.0016 'International Tables Vol C Tables 4.2.6.8 and 6.1.1.4'
H H 0.0000 0.0000 'International Tables Vol C Tables 4.2.6.8 and 6.1.1.4'
Yb Yb -0.3850 5.5486 'International Tables Vol C Tables 4.2.6.8 and 6.1.1.4'
N N 0.0061 0.0033 'International Tables Vol C Tables 4.2.6.8 and 6.1.1.4'
O O 0.0106 0.0060 'International Tables Vol C Tables 4.2.6.8 and 6.1.1.4'

loop_
_geom_angle_atom_site_label_1
_geom_angle_atom_site_label_2
_geom_angle_atom_site_label_3
_geom_angle
_geom_angle_site_symmetry_1
_geom_angle_site_symmetry_3
_geom_angle_publ_flag
O1 Yb1 O1 75.5(2) . 2 ?
O1 Yb1 O2 115.0(2) . . ?
O1 Yb1 O2 111.05(19) 2 . ?
O1 Yb1 N2 146.4(2) . . ?
O1 Yb1 N2 95.52(18) 2 . ?
O2 Yb1 N2 98.50(17) . . ?
O1 Yb1 N1 93.65(18) . . ?
O1 Yb1 N1 148.9(2) 2 . ?
O2 Yb1 N1 100.00(16) . . ?
N2 Yb1 N1 77.40(18) . . ?
O1 Yb1 Yb1 37.74(12) . 2 ?
O1 Yb1 Yb1 37.72(13) 2 2 ?
O2 Yb1 Yb1 119.60(11) . 2 ?
N2 Yb1 Yb1 125.98(12) . 2 ?
N1 Yb1 Yb1 125.56(12) . 2 ?
Yb1 O1 Yb1 104.5(2) . 2 ?
C33 O2 C30 105.1(5) . . ?
C33 O2 Yb1 122.5(4) . . ?
C30 O2 Yb1 132.3(4) . . ?
C2 N1 C18 119.3(5) . . ?
C2 N1 Yb1 122.5(4) . . ?
C18 N1 Yb1 116.6(4) . . ?
C4 N2 C6 119.3(5) . . ?
C4 N2 Yb1 124.5(4) . . ?
C6 N2 Yb1 114.9(4) . . ?
N1 C2 C3 125.5(5) . . ?
N1 C2 C1 119.1(6) . . ?
C3 C2 C1 115.4(6) . . ?
C2 C3 C4 131.7(5) . . ?
N2 C4 C3 123.2(6) . . ?
N2 C4 C5 120.5(6) . . ?
C3 C4 C5 116.2(6) . . ?
C7 C6 C11 119.4(6) . . ?
C7 C6 N2 118.6(6) . . ?
C11 C6 N2 121.8(6) . . ?
C6 C7 C8 119.8(7) . . ?
C6 C7 C15 122.1(6) . . ?
C8 C7 C15 118.0(7) . . ?
C9 C8 C7 121.3(7) . . ?
C10 C9 C8 118.9(7) . . ?
C9 C10 C11 121.7(8) . . ?
C6 C11 C10 118.7(7) . . ?
C6 C11 C12 121.2(6) . . ?
C10 C11 C12 120.1(7) . . ?
C11 C12 C14 111.9(7) . . ?
C11 C12 C13 113.4(7) . . ?
C14 C12 C13 108.1(7) . . ?
C17 C15 C7 111.0(7) . . ?
C17 C15 C16 109.9(8) . . ?
C7 C15 C16 112.5(8) . . ?
C23 C18 C19 119.1(6) . . ?
C23 C18 N1 120.8(6) . . ?
C19 C18 N1 120.0(6) . . ?
C20 C19 C18 119.5(7) . . ?
C20 C19 C27 118.7(7) . . ?
C18 C19 C27 121.7(7) . . ?
C21 C20 C19 121.4(8) . . ?
C22 C21 C20 119.5(8) . . ?
C21 C22 C23 121.4(8) . . ?
C18 C23 C22 119.2(7) . . ?
C18 C23 C24 122.8(6) . . ?
C22 C23 C24 118.1(7) . . ?
C23 C24 C26 112.3(7) . . ?
C23 C24 C25 112.4(6) . . ?
C26 C24 C25 109.6(6) . . ?
C19 C27 C29 109.8(8) . . ?
C19 C27 C28 112.3(7) . . ?
C29 C27 C28 108.3(8) . . ?
O2 C30 C31 107.4(6) . . ?
C32 C31 C30 104.8(6) . . ?
C31 C32 C33 103.8(6) . . ?
O2 C33 C32 104.4(6) . . ?
C37 C34 C38 96(2) 2_544 2_544 ?
C37 C34 C36 81.3(19) 2_544 2_544 ?
C38 C34 C36 172(3) 2_544 2_544 ?
C37 C34 C39 114.2(19) 2_544 . ?
C38 C34 C39 148.4(13) 2_544 . ?
C36 C34 C39 33.0(7) 2_544 . ?
C37 C34 C35 129(2) 2_544 . ?
C38 C34 C35 33.3(9) 2_544 . ?
C36 C34 C35 148.8(11) 2_544 . ?
C39 C34 C35 116.0(9) . . ?
C37 C34 C40 9(3) 2_544 . ?
C38 C34 C40 88.6(14) 2_544 . ?
C36 C34 C40 89.4(13) 2_544 . ?
C39 C34 C40 122.4(12) . . ?
C35 C34 C40 121.6(12) . . ?
C37 C34 C39 148(3) 2_544 2_544 ?
C38 C34 C39 52.5(9) 2_544 2_544 ?
C36 C34 C39 129.2(13) 2_544 2_544 ?
C39 C34 C39 96.4(10) . 2_544 ?
C35 C34 C39 19.6(7) . 2_544 ?
C40 C34 C39 141.0(13) . 2_544 ?
C37 C34 C35 129(2) 2_544 2_544 ?
C38 C34 C35 133.5(15) 2_544 2_544 ?
C36 C34 C35 47.7(7) 2_544 2_544 ?
C39 C34 C35 14.9(7) . 2_544 ?
C35 C34 C35 101.1(10) . 2_544 ?
C40 C34 C35 137.1(13) . 2_544 ?
C39 C34 C35 81.6(8) 2_544 2_544 ?
C39 C35 C38 159(4) 2_544 2_544 ?
C39 C35 C36 10(2) 2_544 . ?
C38 C35 C36 169(3) 2_544 . ?
C39 C35 C34 113(2) 2_544 . ?
C38 C35 C34 50.9(17) 2_544 . ?
C36 C35 C34 122.0(10) . . ?
C39 C35 C34 34.3(18) 2_544 2_544 ?
C38 C35 C34 129(2) 2_544 2_544 ?
C36 C35 C34 43.1(8) . 2_544 ?
C34 C35 C34 78.9(10) . 2_544 ?
C39 C35 C37 130(3) 2_544 2_544 ?
C38 C35 C37 33.8(14) 2_544 2_544 ?
C36 C35 C37 138.9(10) . 2_544 ?
C34 C35 C37 17.1(7) . 2_544 ?
C34 C35 C37 95.8(11) 2_544 2_544 ?
C39 C36 C34 81.7(19) 2_544 2_544 ?
C39 C36 C37 114(2) 2_544 . ?
C34 C36 C37 32.3(9) 2_544 . ?
C39 C36 C35 8.3(18) 2_544 . ?
C34 C36 C35 89.2(11) 2_544 . ?
C37 C36 C35 121.2(11) . . ?
C39 C36 C40 131(2) 2_544 2_544 ?
C34 C36 C40 49.6(9) 2_544 2_544 ?
C37 C36 C40 17.5(10) . 2_544 ?
C35 C36 C40 138.7(12) . 2_544 ?
C34 C37 C40 162(6) 2_544 2_544 ?
C34 C37 C36 66.4(19) 2_544 . ?
C40 C37 C36 129(3) 2_544 . ?
C34 C37 C38 51.5(18) 2_544 . ?
C40 C37 C38 113(3) 2_544 . ?
C36 C37 C38 117.5(11) . . ?
C34 C37 C39 44.0(14) 2_544 2_544 ?
C40 C37 C39 151(3) 2_544 2_544 ?
C36 C37 C39 22.5(8) . 2_544 ?
C38 C37 C39 95.0(10) . 2_544 ?
C34 C37 C35 33.5(14) 2_544 2_544 ?
C40 C37 C35 131(3) 2_544 2_544 ?
C36 C37 C35 99.7(10) . 2_544 ?
C38 C37 C35 18.0(7) . 2_544 ?
C39 C37 C35 77.2(8) 2_544 2_544 ?
C35 C38 C34 95.8(19) 2_544 2_544 ?
C35 C38 C37 128(2) 2_544 . ?
C34 C38 C37 32.4(10) 2_544 . ?
C35 C38 C39 9.5(18) 2_544 . ?
C34 C38 C39 89.0(12) 2_544 . ?
C37 C38 C39 121.3(11) . . ?
C35 C38 C40 150(2) 2_544 2_544 ?
C34 C38 C40 54.7(11) 2_544 2_544 ?
C37 C38 C40 22.6(10) . 2_544 ?
C39 C38 C40 143.7(13) . 2_544 ?
C35 C39 C36 162(4) 2_544 2_544 ?
C35 C39 C38 11(2) 2_544 . ?
C36 C39 C38 173(2) 2_544 . ?
C35 C39 C34 131(3) 2_544 . ?
C36 C39 C34 65.4(18) 2_544 . ?
C38 C39 C34 121.9(10) . . ?
C35 C39 C34 47.4(19) 2_544 2_544 ?
C36 C39 C34 148(2) 2_544 2_544 ?
C38 C39 C34 38.6(8) . 2_544 ?
C34 C39 C34 83.6(10) . 2_544 ?
C35 C39 C37 152(3) 2_544 2_544 ?
C36 C39 C37 43.6(14) 2_544 2_544 ?
C38 C39 C37 143.7(11) . 2_544 ?
C34 C39 C37 21.8(8) . 2_544 ?
C34 C39 C37 105.2(13) 2_544 2_544 ?
C37 C40 C34 9(3) 2_544 . ?
C37 C40 C38 44.3(19) 2_544 2_544 ?
C34 C40 C38 36.7(8) . 2_544 ?
C37 C40 C36 33.2(19) 2_544 2_544 ?
C34 C40 C36 41.0(8) . 2_544 ?
C38 C40 C36 77.5(8) 2_544 2_544 ?

loop_
_geom_bond_atom_site_label_1
_geom_bond_atom_site_label_2
_geom_bond_distance
_geom_bond_site_symmetry_2
_geom_bond_publ_flag
Yb1 O1 2.262(5) . ?
Yb1 O1 2.263(5) 2 ?
Yb1 O2 2.403(5) . ?
Yb1 N2 2.433(5) . ?
Yb1 N1 2.447(5) . ?
Yb1 Yb1 3.5790(6) 2 ?
O1 Yb1 2.263(5) 2 ?
O2 C33 1.453(8) . ?
O2 C30 1.459(9) . ?
N1 C2 1.335(8) . ?
N1 C18 1.423(8) . ?
N2 C4 1.327(8) . ?
N2 C6 1.446(8) . ?
C1 C2 1.516(8) . ?
C2 C3 1.384(10) . ?
C3 C4 1.427(9) . ?
C4 C5 1.502(9) . ?
C6 C7 1.389(10) . ?
C6 C11 1.397(10) . ?
C7 C8 1.392(10) . ?
C7 C15 1.529(11) . ?
C8 C9 1.375(12) . ?
C9 C10 1.366(12) . ?
C10 C11 1.404(10) . ?
C11 C12 1.502(11) . ?
C12 C14 1.533(11) . ?
C12 C13 1.534(12) . ?
C15 C17 1.494(12) . ?
C15 C16 1.559(12) . ?
C18 C23 1.399(10) . ?
C18 C19 1.401(10) . ?
C19 C20 1.395(12) . ?
C19 C27 1.518(11) . ?
C20 C21 1.368(13) . ?
C21 C22 1.361(13) . ?
C22 C23 1.405(10) . ?
C23 C24 1.490(11) . ?
C24 C26 1.529(11) . ?
C24 C25 1.541(10) . ?
C27 C29 1.526(13) . ?
C27 C28 1.557(12) . ?
C30 C31 1.517(12) . ?
C31 C32 1.512(12) . ?
C32 C33 1.513(10) . ?
C34 C37 0.77(2) 2_544 ?
C34 C38 1.12(2) 2_544 ?
C34 C36 1.32(2) 2_544 ?
C34 C39 1.436(9) . ?
C34 C35 1.437(9) . ?
C34 C40 1.532(9) . ?
C34 C39 1.80(2) 2_544 ?
C34 C35 1.93(2) 2_544 ?
C35 C39 0.656(16) 2_544 ?
C35 C38 0.794(17) 2_544 ?
C35 C36 1.427(9) . ?
C35 C34 1.93(2) 2_544 ?
C35 C37 2.01(2) 2_544 ?
C36 C39 0.790(17) 2_544 ?
C36 C34 1.32(2) 2_544 ?
C36 C37 1.422(9) . ?
C36 C40 2.01(3) 2_544 ?
C37 C34 0.77(2) 2_544 ?
C37 C40 0.78(2) 2_544 ?
C37 C38 1.425(9) . ?
C37 C39 1.89(2) 2_544 ?
C37 C35 2.01(2) 2_544 ?
C38 C35 0.794(17) 2_544 ?
C38 C34 1.12(2) 2_544 ?
C38 C39 1.426(9) . ?
C38 C40 1.88(3) 2_544 ?
C39 C35 0.656(16) 2_544 ?
C39 C36 0.790(17) 2_544 ?
C39 C34 1.80(2) 2_544 ?
C39 C37 1.89(2) 2_544 ?
C40 C37 0.78(2) 2_544 ?
C40 C38 1.88(3) 2_544 ?
C40 C36 2.01(3) 2_544 ?
